data_4519205
loop_
_publ_author_name
'Huang, Huilin'
'Jing, Xu'
'Zhong, Bingwen'
'Meng, Changgong'
'Duan, Chunying'

_publ_section_title
;
 Cuprous Cluster-Based Coordination Sheets as Photocatalytic Regulators to
 Activate Oxygen, Benzoquinone, and Thianthrenium Salts.
;
_journal_issue 49
_journal_name_full 'ACS applied materials &amp; interfaces'
_journal_page_first 58498
_journal_page_last 58507
_journal_paper_doi 10.1021/acsami.1c16280
_journal_volume 13
_journal_year 2021
_chemical_formula_sum 'C57 H56 Cu4 I4 N22 O2 S6'
_chemical_formula_weight 2035.35
_space_group_crystal_system trigonal
_space_group_IT_number 167
_space_group_name_Hall '-R 3 2"c'
_space_group_name_H-M_alt 'R -3 c :H'
_atom_sites_solution_hydrogens geom
_audit_creation_method SHELXL-2018/3
_cell_angle_alpha 90
_cell_angle_beta 90
_cell_angle_gamma 120
_cell_formula_units_Z 12
_cell_length_a 20.7951(6)
_cell_length_b 20.7951(6)
_cell_length_c 93.704(6)
_cell_measurement_reflns_used 9871
_cell_measurement_temperature 200(2)
_cell_measurement_theta_max 25.57
_cell_measurement_theta_min 2.35
_cell_volume 35092(3)
_computing_structure_refinement 'SHELXL-2018/3 (Sheldrick, 2018)'
_computing_structure_solution 'SHELXT 2014/5 (Sheldrick, 2014)'
_diffrn_ambient_temperature 200(2)
_diffrn_measured_fraction_theta_full 0.999
_diffrn_measured_fraction_theta_max 0.999
_diffrn_measurement_device_type 'Bruker APEX-II CCD'
_diffrn_radiation_type MoK\a
_diffrn_radiation_wavelength 0.71073
_diffrn_reflns_av_R_equivalents 0.0641
_diffrn_reflns_av_unetI/netI 0.0376
_diffrn_reflns_Laue_measured_fraction_full 0.999
_diffrn_reflns_Laue_measured_fraction_max 0.999
_diffrn_reflns_limit_h_max 24
_diffrn_reflns_limit_h_min -24
_diffrn_reflns_limit_k_max 24
_diffrn_reflns_limit_k_min -21
_diffrn_reflns_limit_l_max 111
_diffrn_reflns_limit_l_min -73
_diffrn_reflns_number 60803
_diffrn_reflns_point_group_measured_fraction_full 0.999
_diffrn_reflns_point_group_measured_fraction_max 0.999
_diffrn_reflns_theta_full 24.999
_diffrn_reflns_theta_max 24.999
_diffrn_reflns_theta_min 2.303
_exptl_absorpt_coefficient_mu 1.916
_exptl_crystal_colour yellow
_exptl_crystal_density_diffrn 1.156
_exptl_crystal_description block
_exptl_crystal_F_000 11904
_exptl_crystal_size_max 0.1
_exptl_crystal_size_mid 0.1
_exptl_crystal_size_min 0.1
_refine_diff_density_max 1.192
_refine_diff_density_min -2.764
_refine_diff_density_rms 0.144
_refine_ls_extinction_method none
_refine_ls_goodness_of_fit_ref 1.070
_refine_ls_hydrogen_treatment constr
_refine_ls_matrix_type full
_refine_ls_number_parameters 374
_refine_ls_number_reflns 6876
_refine_ls_number_restraints 397
_refine_ls_restrained_S_all 1.063
_refine_ls_R_factor_all 0.0844
_refine_ls_R_factor_gt 0.0713
_refine_ls_shift/su_max 0.001
_refine_ls_shift/su_mean 0.000
_refine_ls_structure_factor_coef Fsqd
_refine_ls_weighting_details 'w=1/[\s^2^(Fo^2^)+(0.1401P)^2^+264.5627P] where P=(Fo^2^+2Fc^2^)/3'
_refine_ls_weighting_scheme calc
_refine_ls_wR_factor_gt 0.2151
_refine_ls_wR_factor_ref 0.2247
_reflns_Friedel_coverage 0.000
_reflns_number_gt 5487
_reflns_number_total 6876
_reflns_threshold_expression 'I > 2\s(I)'
_cod_data_source_file am1c16280_si_004.cif
_cod_data_source_block 1_a
_cod_database_code 4519205
_shelx_shelxl_version_number 2018/3
_shelx_space_group_comment
;
The symmetry employed for this shelxl refinement is uniquely defined
by the following loop, which should always be used as a source of
symmetry information in preference to the above space-group names.
They are only intended as comments.
;

loop_
_space_group_symop_operation_xyz
'x, y, z'
'-y, x-y, z'
'-x+y, -x, z'
'y, x, -z+1/2'
'x-y, -y, -z+1/2'
'-x, -x+y, -z+1/2'
'x+2/3, y+1/3, z+1/3'
'-y+2/3, x-y+1/3, z+1/3'
'-x+y+2/3, -x+1/3, z+1/3'
'y+2/3, x+1/3, -z+5/6'
'x-y+2/3, -y+1/3, -z+5/6'
'-x+2/3, -x+y+1/3, -z+5/6'
'x+1/3, y+2/3, z+2/3'
'-y+1/3, x-y+2/3, z+2/3'
'-x+y+1/3, -x+2/3, z+2/3'
'y+1/3, x+2/3, -z+7/6'
'x-y+1/3, -y+2/3, -z+7/6'
'-x+1/3, -x+y+2/3, -z+7/6'
'-x, -y, -z'
'y, -x+y, -z'
'x-y, x, -z'
'-y, -x, z-1/2'
'-x+y, y, z-1/2'
'x, x-y, z-1/2'
'-x+2/3, -y+1/3, -z+1/3'
'y+2/3, -x+y+1/3, -z+1/3'
'x-y+2/3, x+1/3, -z+1/3'
'-y+2/3, -x+1/3, z-1/6'
'-x+y+2/3, y+1/3, z-1/6'
'x+2/3, x-y+1/3, z-1/6'
'-x+1/3, -y+2/3, -z+2/3'
'y+1/3, -x+y+2/3, -z+2/3'
'x-y+1/3, x+2/3, -z+2/3'
'-y+1/3, -x+2/3, z+1/6'
'-x+y+1/3, y+2/3, z+1/6'
'x+1/3, x-y+2/3, z+1/6'

loop_
_atom_site_label
_atom_site_type_symbol
_atom_site_fract_x
_atom_site_fract_y
_atom_site_fract_z
_atom_site_U_iso_or_equiv
_atom_site_adp_type
_atom_site_occupancy
_atom_site_site_symmetry_order
_atom_site_calc_flag
_atom_site_refinement_flags_posn
_atom_site_refinement_flags_adp
_atom_site_refinement_flags_occupancy
_atom_site_disorder_assembly
_atom_site_disorder_group
N1 N 0.4293(3) 0.2687(4) 0.47705(7) 0.0537(16) Uani 1 1 d . U . . .
H1 H 0.434969 0.301717 0.470563 0.064 Uiso 1 1 calc R U . . .
I1 I 0.666667 0.333333 0.51634(2) 0.1481(8) Uani 1 3 d S T P . .
Cu02 Cu 0.57489(4) 0.36428(4) 0.45541(2) 0.0456(3) Uani 1 1 d . . . . .
I2 I 0.47168(19) 0.3950(2) 0.44679(4) 0.0476(10) Uani 0.76(4) 1 d . U P A 1
I3 I 0.4762(9) 0.4050(14) 0.4492(4) 0.086(4) Uani 0.24(4) 1 d . U P A 2
N2 N 0.4810(4) 0.2286(4) 0.49357(9) 0.077(2) Uani 1 1 d . U . . .
H2A H 0.436795 0.191295 0.495731 0.093 Uiso 1 1 calc R U . . .
H2B H 0.520570 0.233874 0.498039 0.093 Uiso 1 1 calc R U . . .
Cu03 Cu 0.666667 0.333333 0.48747(2) 0.0526(5) Uani 1 3 d S T P . .
N3 N 0.6677(4) 0.5531(4) 0.44816(11) 0.088(3) Uani 1 1 d . U . . .
H3A H 0.682543 0.600734 0.447433 0.105 Uiso 1 1 calc R U . . .
H3B H 0.621479 0.521419 0.450539 0.105 Uiso 1 1 calc R U . . .
S005 S 0.69054(9) 0.43870(9) 0.44664(2) 0.0452(5) Uani 1 1 d . . . . .
S006 S 0.57283(9) 0.35341(10) 0.48038(2) 0.0476(5) Uani 1 1 d . . . . .
N007 N 1.000000 1.000000 0.42566(10) 0.0273(18) Uani 1 3 d S TU P . .
N008 N 0.8062(3) 0.6521(3) 0.44018(7) 0.0406(13) Uani 1 1 d . U . . .
N009 N 0.000000 0.000000 0.47883(11) 0.040(2) Uani 1 3 d S TU P . .
N00A N 0.7838(3) 0.5781(3) 0.44213(7) 0.0452(14) Uani 1 1 d . U . . .
H00A H 0.815935 0.562715 0.440997 0.054 Uiso 1 1 calc R U . . .
N00B N 0.3585(3) 0.2095(3) 0.48006(7) 0.0449(14) Uani 1 1 d . U . . .
C00C C 0.9946(3) 0.8824(3) 0.42084(7) 0.0332(14) Uani 1 1 d . U . . .
H00C H 1.036234 0.906972 0.414666 0.040 Uiso 1 1 calc R U . . .
C00E C 0.2041(4) 0.0948(4) 0.48393(7) 0.0404(15) Uani 1 1 d . U . . .
H00E H 0.239302 0.087245 0.488990 0.048 Uiso 1 1 calc R U . . .
C00F C 0.9646(3) 0.9221(3) 0.42726(6) 0.0291(13) Uani 1 1 d . U . . .
C00G C 0.1295(4) 0.0441(4) 0.48512(7) 0.0405(15) Uani 1 1 d . U . . .
H00G H 0.113720 0.001628 0.491018 0.049 Uiso 1 1 calc R U . . .
C00H C 0.9641(4) 0.8080(3) 0.42346(8) 0.0389(15) Uani 1 1 d . U . . .
H00H H 0.985939 0.781805 0.419266 0.047 Uiso 1 1 calc R U . . .
C00I C 0.8708(4) 0.8092(3) 0.43817(7) 0.0370(14) Uani 1 1 d . U . . .
H00I H 0.827326 0.784065 0.443865 0.044 Uiso 1 1 calc R U . . .
C00J C 0.9027(3) 0.8844(3) 0.43594(7) 0.0352(14) Uani 1 1 d . U . . .
H00J H 0.882099 0.910971 0.440413 0.042 Uiso 1 1 calc R U . . .
C00K C 0.0770(3) 0.0540(3) 0.47784(7) 0.0332(14) Uani 1 1 d . U . . .
C00L C 0.7140(4) 0.5297(3) 0.44572(8) 0.0417(16) Uani 1 1 d . U . . .
C00M C 0.9019(3) 0.7698(3) 0.43212(7) 0.0329(13) Uani 1 1 d . U . . .
C00N C 0.4877(4) 0.2752(4) 0.48393(8) 0.0442(16) Uani 1 1 d . U . . .
C00O C 0.1001(4) 0.1174(4) 0.46961(7) 0.0403(15) Uani 1 1 d . U . . .
H00O H 0.064528 0.125720 0.464870 0.048 Uiso 1 1 calc R U . . .
C00P C 0.8702(4) 0.6905(3) 0.43470(8) 0.0414(16) Uani 1 1 d . U . . .
H00P H 0.897883 0.667092 0.432220 0.050 Uiso 1 1 calc R U . . .
C00Q C 0.2282(4) 0.1579(4) 0.47524(8) 0.0415(15) Uani 1 1 d . U . . .
C00R C 0.3071(4) 0.2130(4) 0.47344(8) 0.0507(18) Uani 1 1 d . U . . .
H00R H 0.320324 0.253124 0.467035 0.061 Uiso 1 1 calc R U . . .
C00S C 0.1746(4) 0.1680(4) 0.46836(8) 0.0475(17) Uani 1 1 d . U . . .
H00S H 0.189844 0.210957 0.462644 0.057 Uiso 1 1 calc R U . . .
C1_1 C 0.5016(13) 0.0433(10) 0.5019(4) 0.229(13) Uani 0.3333 1 d D U P B -1
C2_1 C 0.5209(17) 0.0263(14) 0.4894(4) 0.228(12) Uani 0.3333 1 d D U P B -1
C3_1 C 0.579(2) 0.0124(17) 0.4880(5) 0.217(14) Uani 0.3333 1 d D U P B -1
H3_1 H 0.589037 -0.002261 0.479065 0.260 Uiso 0.3333 1 calc R U P B -1
C4_1 C 0.6218(19) 0.020(2) 0.4998(6) 0.197(14) Uani 0.3333 1 d D U P B -1
H4_1 H 0.664917 0.015629 0.498980 0.237 Uiso 0.3333 1 calc R U P B -1
C5_1 C 0.601(2) 0.034(2) 0.5129(5) 0.212(15) Uani 0.3333 1 d D U P B -1
H5_1 H 0.627396 0.035130 0.521213 0.254 Uiso 0.3333 1 calc R U P B -1
C6_1 C 0.543(2) 0.047(2) 0.5143(4) 0.205(14) Uani 0.3333 1 d D U P B -1
H6_1 H 0.530585 0.059041 0.523335 0.246 Uiso 0.3333 1 calc R U P B -1
N2_1 N 0.429(2) 0.045(2) 0.4843(3) 0.227(13) Uani 0.3333 1 d D U P B -1
C11_1 C 0.4391(16) 0.0489(18) 0.4988(3) 0.225(11) Uani 0.3333 1 d D U P B -1
N1_1 N 0.476(2) 0.025(2) 0.4788(4) 0.232(13) Uani 0.3333 1 d D U P B -1
H1_1 H 0.477981 0.013503 0.469868 0.279 Uiso 0.3333 1 calc R U P B -1
C12_1 C 0.4000(16) 0.0669(18) 0.5087(4) 0.222(13) Uani 0.3333 1 d D U P B -1
O2_1 O 0.4297(19) 0.0778(19) 0.5203(4) 0.243(12) Uani 0.3333 1 d D U P B -1
O1_1 O 0.3583(9) 0.0833(10) 0.5040(2) 0.095(7) Uani 0.3333 1 d D U P B -1
C13_1 C 0.403(3) 0.097(3) 0.5332(4) 0.28(3) Uani 0.3333 1 d D U P B -1
H13A_1 H 0.435190 0.103319 0.541219 0.416 Uiso 0.3333 1 calc R U P B -1
H13B_1 H 0.402571 0.143731 0.531527 0.416 Uiso 0.3333 1 calc R U P B -1
H13C_1 H 0.352005 0.057474 0.535287 0.416 Uiso 0.3333 1 calc R U P B -1

loop_
_atom_site_aniso_label
_atom_site_aniso_U_11
_atom_site_aniso_U_22
_atom_site_aniso_U_33
_atom_site_aniso_U_23
_atom_site_aniso_U_13
_atom_site_aniso_U_12
N1 0.030(3) 0.050(4) 0.069(4) 0.021(3) 0.014(3) 0.011(3)
I1 0.1851(13) 0.1851(13) 0.0741(10) 0.000 0.000 0.0925(7)
Cu02 0.0252(4) 0.0289(4) 0.0791(7) 0.0113(4) 0.0056(4) 0.0108(3)
I2 0.0350(8) 0.0364(10) 0.078(2) 0.0044(6) -0.0031(5) 0.0226(7)
I3 0.049(3) 0.037(4) 0.177(11) 0.008(6) -0.004(5) 0.024(2)
N2 0.045(4) 0.075(5) 0.114(6) 0.052(5) 0.026(4) 0.032(4)
Cu03 0.0358(5) 0.0358(5) 0.0862(13) 0.000 0.000 0.0179(3)
N3 0.053(4) 0.032(3) 0.187(10) 0.025(5) 0.046(5) 0.028(3)
S005 0.0267(8) 0.0211(8) 0.0861(14) 0.0112(8) 0.0124(8) 0.0106(6)
S006 0.0263(8) 0.0370(9) 0.0784(13) 0.0032(9) 0.0035(8) 0.0150(7)
N007 0.019(2) 0.019(2) 0.044(5) 0.000 0.000 0.0095(12)
N008 0.033(3) 0.018(2) 0.067(4) 0.008(2) 0.004(3) 0.009(2)
N009 0.026(3) 0.026(3) 0.067(7) 0.000 0.000 0.0131(14)
N00A 0.031(3) 0.022(3) 0.082(4) 0.009(3) 0.009(3) 0.013(2)
N00B 0.022(3) 0.048(3) 0.058(4) 0.003(3) 0.012(3) 0.012(3)
C00C 0.027(3) 0.023(3) 0.046(4) -0.001(3) 0.005(3) 0.010(2)
C00E 0.030(3) 0.041(4) 0.052(4) 0.003(3) 0.004(3) 0.019(3)
C00F 0.023(3) 0.023(3) 0.041(3) -0.002(2) -0.001(2) 0.012(2)
C00G 0.036(3) 0.040(4) 0.046(4) 0.013(3) 0.014(3) 0.020(3)
C00H 0.036(3) 0.023(3) 0.063(4) 0.003(3) 0.011(3) 0.018(3)
C00I 0.033(3) 0.027(3) 0.050(4) 0.001(3) 0.006(3) 0.014(3)
C00J 0.028(3) 0.025(3) 0.051(4) 0.001(3) 0.009(3) 0.012(3)
C00K 0.026(3) 0.028(3) 0.042(4) -0.005(3) 0.004(3) 0.011(3)
C00L 0.032(3) 0.026(3) 0.068(5) 0.010(3) 0.010(3) 0.014(3)
C00M 0.025(3) 0.020(3) 0.049(4) 0.006(3) 0.001(3) 0.008(2)
C00N 0.028(3) 0.043(4) 0.063(5) 0.001(3) 0.003(3) 0.018(3)
C00O 0.032(3) 0.037(4) 0.047(4) 0.006(3) 0.000(3) 0.013(3)
C00P 0.036(4) 0.023(3) 0.063(4) -0.002(3) 0.003(3) 0.012(3)
C00Q 0.032(3) 0.040(4) 0.048(4) -0.001(3) 0.003(3) 0.014(3)
C00R 0.042(4) 0.046(4) 0.054(4) 0.013(3) 0.016(3) 0.014(3)
C00S 0.042(4) 0.039(4) 0.050(4) 0.014(3) 0.002(3) 0.012(3)
C1_1 0.223(17) 0.204(16) 0.212(17) 0.028(15) 0.009(15) 0.070(14)
C2_1 0.224(15) 0.203(15) 0.208(16) 0.018(13) 0.012(13) 0.070(12)
C3_1 0.226(19) 0.193(18) 0.207(19) 0.023(17) 0.016(17) 0.086(16)
C4_1 0.21(2) 0.189(19) 0.19(2) 0.034(18) -0.004(18) 0.098(16)
C5_1 0.22(2) 0.19(2) 0.20(2) 0.037(18) 0.000(18) 0.087(16)
C6_1 0.21(2) 0.185(19) 0.198(19) 0.053(17) -0.003(17) 0.086(16)
N2_1 0.225(17) 0.200(16) 0.208(17) 0.014(15) 0.013(15) 0.071(14)
C11_1 0.212(14) 0.202(13) 0.204(15) 0.021(13) 0.009(13) 0.062(11)
N1_1 0.219(17) 0.210(16) 0.211(17) 0.017(15) 0.005(15) 0.065(14)
C12_1 0.200(17) 0.201(17) 0.191(18) 0.024(16) 0.024(16) 0.045(14)
O2_1 0.223(16) 0.209(16) 0.213(17) 0.023(15) 0.020(15) 0.044(14)
O1_1 0.051(9) 0.083(12) 0.147(15) 0.092(11) 0.017(10) 0.030(9)
C13_1 0.27(4) 0.20(3) 0.23(4) 0.06(3) 0.01(3) 0.02(3)

loop_
_atom_type_symbol
_atom_type_description
_atom_type_scat_dispersion_real
_atom_type_scat_dispersion_imag
_atom_type_scat_source
C C 0.0033 0.0016 'International Tables Vol C Tables 4.2.6.8 and 6.1.1.4'
H H 0.0000 0.0000 'International Tables Vol C Tables 4.2.6.8 and 6.1.1.4'
Cu Cu 0.3201 1.2651 'International Tables Vol C Tables 4.2.6.8 and 6.1.1.4'
I I -0.4742 1.8119 'International Tables Vol C Tables 4.2.6.8 and 6.1.1.4'
N N 0.0061 0.0033 'International Tables Vol C Tables 4.2.6.8 and 6.1.1.4'
O O 0.0106 0.0060 'International Tables Vol C Tables 4.2.6.8 and 6.1.1.4'
S S 0.1246 0.1234 'International Tables Vol C Tables 4.2.6.8 and 6.1.1.4'

loop_
_geom_angle_atom_site_label_1
_geom_angle_atom_site_label_2
_geom_angle_atom_site_label_3
_geom_angle
_geom_angle_site_symmetry_1
_geom_angle_site_symmetry_3
_geom_angle_publ_flag
C00N N1 N00B 120.1(6) . . ?
C00N N1 H1 119.9 . . ?
N00B N1 H1 119.9 . . ?
S005 Cu02 S006 112.90(8) . . ?
S005 Cu02 S005 96.37(9) . 2_655 ?
S006 Cu02 S005 105.32(7) . 2_655 ?
S005 Cu02 I3 115.5(3) . . ?
S006 Cu02 I3 105.6(7) . . ?
S005 Cu02 I3 120.9(8) 2_655 . ?
S005 Cu02 I2 115.81(9) . . ?
S006 Cu02 I2 110.40(9) . . ?
S005 Cu02 I2 114.97(12) 2_655 . ?
C00N N2 H2A 120.0 . . ?
C00N N2 H2B 120.0 . . ?
H2A N2 H2B 120.0 . . ?
S006 Cu03 S006 111.95(6) . 2_655 ?
S006 Cu03 S006 111.95(6) . 3_665 ?
S006 Cu03 S006 111.95(6) 2_655 3_665 ?
S006 Cu03 I1 106.86(7) . . ?
S006 Cu03 I1 106.86(7) 2_655 . ?
S006 Cu03 I1 106.86(7) 3_665 . ?
C00L N3 H3A 120.0 . . ?
C00L N3 H3B 120.0 . . ?
H3A N3 H3B 120.0 . . ?
C00L S005 Cu02 113.2(2) . . ?
C00L S005 Cu02 111.6(2) . 3_665 ?
Cu02 S005 Cu02 118.88(9) . 3_665 ?
C00N S006 Cu03 109.7(2) . . ?
C00N S006 Cu02 104.0(3) . . ?
Cu03 S006 Cu02 109.29(9) . . ?
C00F N007 C00F 118.90(17) 2_765 3_675 ?
C00F N007 C00F 118.90(17) 2_765 . ?
C00F N007 C00F 118.90(17) 3_675 . ?
C00P N008 N00A 114.8(6) . . ?
C00K N009 C00K 119.58(13) 2 . ?
C00K N009 C00K 119.58(12) 2 3 ?
C00K N009 C00K 119.58(12) . 3 ?
C00L N00A N008 120.7(5) . . ?
C00L N00A H00A 119.6 . . ?
N008 N00A H00A 119.6 . . ?
C00R N00B N1 113.4(6) . . ?
C00H C00C C00F 120.0(6) . . ?
C00H C00C H00C 120.0 . . ?
C00F C00C H00C 120.0 . . ?
C00G C00E C00Q 120.2(6) . . ?
C00G C00E H00E 119.9 . . ?
C00Q C00E H00E 119.9 . . ?
C00J C00F C00C 118.8(5) . . ?
C00J C00F N007 120.9(5) . . ?
C00C C00F N007 120.2(5) . . ?
C00E C00G C00K 121.0(6) . . ?
C00E C00G H00G 119.5 . . ?
C00K C00G H00G 119.5 . . ?
C00C C00H C00M 121.5(6) . . ?
C00C C00H H00H 119.3 . . ?
C00M C00H H00H 119.3 . . ?
C00J C00I C00M 120.3(6) . . ?
C00J C00I H00I 119.9 . . ?
C00M C00I H00I 119.9 . . ?
C00I C00J C00F 121.1(6) . . ?
C00I C00J H00J 119.5 . . ?
C00F C00J H00J 119.5 . . ?
C00G C00K C00O 119.3(6) . . ?
C00G C00K N009 120.5(6) . . ?
C00O C00K N009 120.1(6) . . ?
N3 C00L N00A 119.5(6) . . ?
N3 C00L S005 123.6(5) . . ?
N00A C00L S005 116.9(5) . . ?
C00H C00M C00I 118.3(6) . . ?
C00H C00M C00P 120.5(6) . . ?
C00I C00M C00P 121.2(6) . . ?
N2 C00N N1 121.3(7) . . ?
N2 C00N S006 121.2(6) . . ?
N1 C00N S006 117.2(6) . . ?
C00S C00O C00K 119.7(6) . . ?
C00S C00O H00O 120.1 . . ?
C00K C00O H00O 120.1 . . ?
N008 C00P C00M 121.2(6) . . ?
N008 C00P H00P 119.4 . . ?
C00M C00P H00P 119.4 . . ?
C00S C00Q C00E 118.0(6) . . ?
C00S C00Q C00R 119.7(7) . . ?
C00E C00Q C00R 122.3(6) . . ?
N00B C00R C00Q 122.9(7) . . ?
N00B C00R H00R 118.5 . . ?
C00Q C00R H00R 118.5 . . ?
C00O C00S C00Q 121.7(7) . . ?
C00O C00S H00S 119.1 . . ?
C00Q C00S H00S 119.1 . . ?
C2_1 C1_1 C11_1 104.6(19) . . ?
C2_1 C1_1 C6_1 118.5(12) . . ?
C11_1 C1_1 C6_1 137(2) . . ?
C1_1 C2_1 N1_1 111(2) . . ?
C1_1 C2_1 C3_1 123.2(12) . . ?
N1_1 C2_1 C3_1 126(2) . . ?
C2_1 C3_1 C4_1 118.7(12) . . ?
C2_1 C3_1 H3_1 120.6 . . ?
C4_1 C3_1 H3_1 120.6 . . ?
C3_1 C4_1 C5_1 118.8(12) . . ?
C3_1 C4_1 H4_1 120.6 . . ?
C5_1 C4_1 H4_1 120.6 . . ?
C6_1 C5_1 C4_1 122.1(12) . . ?
C6_1 C5_1 H5_1 119.0 . . ?
C4_1 C5_1 H5_1 119.0 . . ?
C5_1 C6_1 C1_1 118.5(12) . . ?
C5_1 C6_1 H6_1 120.7 . . ?
C1_1 C6_1 H6_1 120.7 . . ?
N1_1 N2_1 C11_1 106.6(19) . . ?
N2_1 C11_1 C1_1 108.9(19) . . ?
N2_1 C11_1 C12_1 125.5(17) . . ?
C1_1 C11_1 C12_1 125.0(17) . . ?
N2_1 N1_1 C2_1 108(2) . . ?
N2_1 N1_1 H1_1 125.8 . . ?
C2_1 N1_1 H1_1 125.8 . . ?
O1_1 C12_1 O2_1 132(3) . . ?
O1_1 C12_1 C11_1 116(2) . . ?
O2_1 C12_1 C11_1 110(2) . . ?
C12_1 O2_1 C13_1 124(3) . . ?
O2_1 C13_1 H13A_1 109.5 . . ?
O2_1 C13_1 H13B_1 109.5 . . ?
H13A_1 C13_1 H13B_1 109.5 . . ?
O2_1 C13_1 H13C_1 109.5 . . ?
H13A_1 C13_1 H13C_1 109.5 . . ?
H13B_1 C13_1 H13C_1 109.5 . . ?

loop_
_geom_bond_atom_site_label_1
_geom_bond_atom_site_label_2
_geom_bond_distance
_geom_bond_site_symmetry_2
_geom_bond_publ_flag
N1 C00N 1.321(10) . ?
N1 N00B 1.396(8) . ?
N1 H1 0.8800 . ?
I1 Cu03 2.705(3) . ?
Cu02 S005 2.2655(18) . ?
Cu02 S006 2.349(2) . ?
Cu02 S005 2.358(2) 2_655 ?
Cu02 I3 2.647(13) . ?
Cu02 I2 2.652(3) . ?
N2 C00N 1.280(10) . ?
N2 H2A 0.8800 . ?
N2 H2B 0.8800 . ?
Cu03 S006 2.2886(18) . ?
Cu03 S006 2.2887(18) 2_655 ?
Cu03 S006 2.2887(19) 3_665 ?
N3 C00L 1.299(9) . ?
N3 H3A 0.8800 . ?
N3 H3B 0.8800 . ?
S005 C00L 1.703(6) . ?
S006 C00N 1.735(7) . ?
N007 C00F 1.413(6) 2_765 ?
N007 C00F 1.413(6) 3_675 ?
N007 C00F 1.413(6) . ?
N008 C00P 1.267(9) . ?
N008 N00A 1.379(7) . ?
N009 C00K 1.427(6) 2 ?
N009 C00K 1.427(6) . ?
N009 C00K 1.427(6) 3 ?
N00A C00L 1.331(8) . ?
N00A H00A 0.8800 . ?
N00B C00R 1.269(10) . ?
C00C C00H 1.370(9) . ?
C00C C00F 1.396(8) . ?
C00C H00C 0.9500 . ?
C00E C00G 1.377(9) . ?
C00E C00Q 1.405(10) . ?
C00E H00E 0.9500 . ?
C00F C00J 1.387(8) . ?
C00G C00K 1.387(9) . ?
C00G H00G 0.9500 . ?
C00H C00M 1.392(9) . ?
C00H H00H 0.9500 . ?
C00I C00J 1.375(9) . ?
C00I C00M 1.394(9) . ?
C00I H00I 0.9500 . ?
C00J H00J 0.9500 . ?
C00K C00O 1.389(9) . ?
C00M C00P 1.458(8) . ?
C00O C00S 1.375(10) . ?
C00O H00O 0.9500 . ?
C00P H00P 0.9500 . ?
C00Q C00S 1.393(10) . ?
C00Q C00R 1.467(10) . ?
C00R H00R 0.9500 . ?
C00S H00S 0.9500 . ?
C1_1 C2_1 1.343(17) . ?
C1_1 C11_1 1.394(19) . ?
C1_1 C6_1 1.419(17) . ?
C2_1 N1_1 1.350(19) . ?
C2_1 C3_1 1.380(18) . ?
C3_1 C4_1 1.380(18) . ?
C3_1 H3_1 0.9500 . ?
C4_1 C5_1 1.385(18) . ?
C4_1 H4_1 0.9500 . ?
C5_1 C6_1 1.365(18) . ?
C5_1 H5_1 0.9500 . ?
C6_1 H6_1 0.9500 . ?
N2_1 N1_1 1.341(19) . ?
N2_1 C11_1 1.370(18) . ?
C11_1 C12_1 1.400(19) . ?
N1_1 H1_1 0.8800 . ?
C12_1 O1_1 1.165(17) . ?
C12_1 O2_1 1.218(18) . ?
O2_1 C13_1 1.47(2) . ?
C13_1 H13A_1 0.9800 . ?
C13_1 H13B_1 0.9800 . ?
C13_1 H13C_1 0.9800 . ?
